data_4022566
loop_
_publ_author_name
'Nathaniel C. Lim'
'Martha D. Morton'
'Hilary A. Jenkins'
'Christian Br\"uckner'

_publ_section_title
;
 Squaric Acid N-Hydroxylamides: Synthesis, Structure,
 and Properties of Vinylogous Hydroxamic Acid Analogues
;
_journal_name_full 'Journal of Organic Chemistry'
_journal_page_first 9233
_journal_page_last 9241
_journal_paper_doi 10.1021/jo035175g
_journal_volume 68
_journal_year 2003
_chemical_formula_sum 'C14 H20 N2 O4'
_chemical_formula_weight 280.32
_chemical_melting_point 441.1(10)
_chemical_name_systematic
;
3-Morpholino-4-N-cyclohexylhydroxylaminocyclobut-3-ene-1,2-dione
;
_space_group_IT_number 14
_symmetry_cell_setting monoclinic
_symmetry_space_group_name_Hall '-P 2ybc'
_symmetry_space_group_name_H-M 'P 1 21/c 1'
_atom_sites_solution_hydrogens geom
_atom_sites_solution_primary direct
_atom_sites_solution_secondary difmap
_audit_creation_method SHELXL-97
_cell_angle_alpha 90.00
_cell_angle_beta 96.336(2)
_cell_angle_gamma 90.00
_cell_formula_units_Z 4
_cell_length_a 12.4038(12)
_cell_length_b 8.6745(8)
_cell_length_c 13.2282(12)
_cell_measurement_temperature 198(2)
_cell_volume 1414.6(2)
_computing_cell_refinement 'Bruker XSCANS'
_computing_data_collection 'Bruker XSCANS'
_computing_data_reduction 'Bruker SHELXTL'
_computing_molecular_graphics 'Bruker SHELXTL'
_computing_publication_material 'Bruker SHELXTL'
_computing_structure_refinement 'SHELXL-97 (Sheldrick, 1997)'
_computing_structure_solution 'SHELXS-97 (Sheldrick, 1990)'
_diffrn_ambient_temperature 198(2)
_diffrn_measured_fraction_theta_full 0.978
_diffrn_measured_fraction_theta_max 0.978
_diffrn_measurement_device_type 'Bruker P4'
_diffrn_measurement_method '\w scans'
_diffrn_radiation_monochromator graphite
_diffrn_radiation_source 'fine-focus sealed tube'
_diffrn_radiation_type MoK\a
_diffrn_radiation_wavelength 0.71073
_diffrn_reflns_av_R_equivalents 0.0268
_diffrn_reflns_av_sigmaI/netI 0.0261
_diffrn_reflns_limit_h_max 15
_diffrn_reflns_limit_h_min -16
_diffrn_reflns_limit_k_max 10
_diffrn_reflns_limit_k_min -11
_diffrn_reflns_limit_l_max 17
_diffrn_reflns_limit_l_min -16
_diffrn_reflns_number 9525
_diffrn_reflns_theta_full 27.50
_diffrn_reflns_theta_max 27.50
_diffrn_reflns_theta_min 1.65
_exptl_absorpt_coefficient_mu 0.097
_exptl_absorpt_correction_type none
_exptl_crystal_colour Colourless
_exptl_crystal_density_diffrn 1.316
_exptl_crystal_density_method 'not measured'
_exptl_crystal_description Plate
_exptl_crystal_F_000 600
_exptl_crystal_size_max 0.040
_exptl_crystal_size_mid 0.2
_exptl_crystal_size_min 0.25
_refine_diff_density_max 0.307
_refine_diff_density_min -0.143
_refine_diff_density_rms 0.043
_refine_ls_extinction_method none
_refine_ls_goodness_of_fit_ref 1.116
_refine_ls_hydrogen_treatment mixed
_refine_ls_matrix_type full
_refine_ls_number_parameters 181
_refine_ls_number_reflns 3180
_refine_ls_number_restraints 0
_refine_ls_restrained_S_all 1.116
_refine_ls_R_factor_all 0.0648
_refine_ls_R_factor_gt 0.0460
_refine_ls_shift/su_max 0.000
_refine_ls_shift/su_mean 0.000
_refine_ls_structure_factor_coef Fsqd
_refine_ls_weighting_details 'calc w=1/[\s^2^(Fo^2^)+(0.0733P)^2^+0.0921P] where P=(Fo^2^+2Fc^2^)/3'
_refine_ls_weighting_scheme calc
_refine_ls_wR_factor_gt 0.1287
_refine_ls_wR_factor_ref 0.1355
_reflns_number_gt 2336
_reflns_number_total 3180
_reflns_threshold_expression >2sigma(I)
_cod_data_source_file jo035175gsi20030814_084753.cif
_cod_data_source_block Lim_et_al._compound_6c
_cod_depositor_comments
;
The following automatic conversions were performed:
'_symmetry_cell_setting' value 'Monoclinic' changed to 'monoclinic'
according to '/home/saulius/struct/CIF-dictionaries/cif_core.dic'
dictionary named 'cif_core.dic' version 2.4.1 from 2010-06-29.

Automatic conversion script
Id: cif_fix_enum 1527 2010-12-29 10:47:43Z saulius 

The following automatic conversions were performed:

'_chemical_melting_point' value '167-169 degC' was changed to
'441.1(10)' - it was converted from degrees Celsius(C) to Kelvins(K),
the average value was taken and precision was estimated.

Automatic conversion script
Id: cif_fix_values 1646 2011-03-28 12:23:43Z adriana 
;
_cod_original_sg_symbol_H-M 'P 21/c'
_cod_database_code 4022566

loop_
_symmetry_equiv_pos_as_xyz
'x, y, z'
'-x, y+1/2, -z+1/2'
'-x, -y, -z'
'x, -y-1/2, z-1/2'

loop_
_atom_site_label
_atom_site_type_symbol
_atom_site_fract_x
_atom_site_fract_y
_atom_site_fract_z
_atom_site_U_iso_or_equiv
_atom_site_adp_type
_atom_site_occupancy
_atom_site_symmetry_multiplicity
_atom_site_calc_flag
_atom_site_refinement_flags
C1 C 0.62235(11) 0.24697(16) 0.64684(9) 0.0376(3) Uani 1 1 d .
C2 C 0.66087(12) 0.36499(17) 0.57960(10) 0.0412(3) Uani 1 1 d .
O1 O 0.73734(10) 0.45287(14) 0.58325(8) 0.0564(3) Uani 1 1 d .
C3 C 0.56291(12) 0.33226(17) 0.50717(10) 0.0419(3) Uani 1 1 d .
O2 O 0.52972(9) 0.36951(15) 0.41939(7) 0.0545(3) Uani 1 1 d .
C4 C 0.52380(11) 0.22939(17) 0.58310(9) 0.0397(3) Uani 1 1 d .
N3 N 0.67026(10) 0.18866(13) 0.73360(8) 0.0403(3) Uani 1 1 d .
O5 O 0.63073(8) 0.04387(11) 0.76169(7) 0.0458(3) Uani 1 1 d .
H5A H 0.5961 0.0547 0.8123 0.069 Uiso 1 1 calc R
C5 C 0.78751(11) 0.20980(17) 0.76240(10) 0.0412(3) Uani 1 1 d .
H5B H 0.8065 0.3167 0.7423 0.049 Uiso 1 1 calc R
C6 C 0.81319(14) 0.1976(2) 0.87711(11) 0.0519(4) Uani 1 1 d .
H6A H 0.7731 0.2786 0.9102 0.062 Uiso 1 1 calc R
H6B H 0.7887 0.0962 0.9002 0.062 Uiso 1 1 calc R
C7 C 0.93377(16) 0.2156(2) 0.90907(14) 0.0705(5) Uani 1 1 d .
H7A H 0.9563 0.3219 0.8941 0.085 Uiso 1 1 calc R
H7B H 0.9487 0.1988 0.9833 0.085 Uiso 1 1 calc R
C8 C 0.99868(17) 0.1025(3) 0.85400(19) 0.0868(7) Uani 1 1 d .
H8A H 0.9807 -0.0039 0.8735 0.104 Uiso 1 1 calc R
H8B H 1.0770 0.1194 0.8742 0.104 Uiso 1 1 calc R
C9 C 0.97451(15) 0.1211(3) 0.73954(18) 0.0789(6) Uani 1 1 d .
H9A H 1.0168 0.0445 0.7049 0.095 Uiso 1 1 calc R
H9B H 0.9969 0.2252 0.7195 0.095 Uiso 1 1 calc R
C10 C 0.85399(13) 0.0989(2) 0.70602(13) 0.0555(4) Uani 1 1 d .
H10A H 0.8393 0.1170 0.6319 0.067 Uiso 1 1 calc R
H10B H 0.8329 -0.0085 0.7200 0.067 Uiso 1 1 calc R
N4 N 0.43021(11) 0.15623(18) 0.58507(9) 0.0549(4) Uani 1 1 d .
C11 C 0.35073(14) 0.1476(2) 0.49482(12) 0.0592(5) Uani 1 1 d .
H11A H 0.3456 0.0401 0.4697 0.071 Uiso 1 1 calc R
H11B H 0.3748 0.2133 0.4403 0.071 Uiso 1 1 calc R
C12 C 0.24203(16) 0.2002(2) 0.51937(15) 0.0684(5) Uani 1 1 d .
H12A H 0.2450 0.3118 0.5351 0.082 Uiso 1 1 calc R
H12B H 0.1881 0.1845 0.4593 0.082 Uiso 1 1 calc R
O6 O 0.20882(10) 0.11873(17) 0.60323(11) 0.0728(4) Uani 1 1 d .
C13 C 0.28289(16) 0.1450(2) 0.68984(14) 0.0687(5) Uani 1 1 d .
H13A H 0.2567 0.0934 0.7492 0.082 Uiso 1 1 calc R
H13B H 0.2872 0.2570 0.7041 0.082 Uiso 1 1 calc R
C14 C 0.39330(14) 0.0858(2) 0.67554(13) 0.0653(5) Uani 1 1 d .
H14A H 0.4446 0.1109 0.7360 0.078 Uiso 1 1 calc R
H14B H 0.3909 -0.0277 0.6677 0.078 Uiso 1 1 calc R

loop_
_atom_site_aniso_label
_atom_site_aniso_U_11
_atom_site_aniso_U_22
_atom_site_aniso_U_33
_atom_site_aniso_U_23
_atom_site_aniso_U_13
_atom_site_aniso_U_12
C1 0.0385(7) 0.0420(7) 0.0322(6) -0.0013(5) 0.0038(5) 0.0025(6)
C2 0.0438(8) 0.0448(8) 0.0352(6) 0.0022(6) 0.0049(6) 0.0015(6)
O1 0.0599(7) 0.0601(7) 0.0484(6) 0.0084(5) 0.0023(5) -0.0176(6)
C3 0.0419(8) 0.0489(8) 0.0351(6) 0.0006(6) 0.0051(6) 0.0071(6)
O2 0.0507(6) 0.0783(8) 0.0341(5) 0.0097(5) 0.0024(4) 0.0063(6)
C4 0.0398(8) 0.0443(8) 0.0347(6) -0.0001(6) 0.0030(5) 0.0033(6)
N3 0.0413(7) 0.0414(7) 0.0375(6) 0.0063(5) 0.0006(5) -0.0023(5)
O5 0.0506(6) 0.0426(6) 0.0448(5) 0.0048(4) 0.0079(4) -0.0032(5)
C5 0.0395(8) 0.0415(8) 0.0414(7) 0.0031(6) -0.0010(6) -0.0009(6)
C6 0.0550(10) 0.0560(10) 0.0421(7) 0.0022(7) -0.0058(7) 0.0017(7)
C7 0.0628(12) 0.0743(13) 0.0674(11) 0.0020(9) -0.0240(9) 0.0024(10)
C8 0.0511(11) 0.0864(15) 0.1153(18) -0.0070(13) -0.0250(11) 0.0140(11)
C9 0.0442(10) 0.0789(14) 0.1151(17) -0.0192(12) 0.0149(11) 0.0055(10)
C10 0.0474(9) 0.0602(10) 0.0596(9) -0.0081(8) 0.0094(7) 0.0010(8)
N4 0.0418(7) 0.0769(10) 0.0440(7) 0.0095(6) -0.0041(5) -0.0115(7)
C11 0.0485(10) 0.0763(12) 0.0499(9) -0.0053(8) -0.0079(7) -0.0065(8)
C12 0.0548(11) 0.0733(13) 0.0752(11) 0.0168(10) -0.0018(9) 0.0040(9)
O6 0.0471(7) 0.0804(9) 0.0905(9) 0.0201(7) 0.0054(6) -0.0048(6)
C13 0.0684(12) 0.0721(12) 0.0678(11) 0.0100(9) 0.0180(9) -0.0166(10)
C14 0.0494(10) 0.0830(13) 0.0614(10) 0.0252(9) -0.0027(8) -0.0157(9)

loop_
_atom_type_symbol
_atom_type_description
_atom_type_scat_dispersion_real
_atom_type_scat_dispersion_imag
_atom_type_scat_source
C C 0.0033 0.0016 'International Tables Vol C Tables 4.2.6.8 and 6.1.1.4'
H H 0.0000 0.0000 'International Tables Vol C Tables 4.2.6.8 and 6.1.1.4'
N N 0.0061 0.0033 'International Tables Vol C Tables 4.2.6.8 and 6.1.1.4'
O O 0.0106 0.0060 'International Tables Vol C Tables 4.2.6.8 and 6.1.1.4'

loop_
_geom_angle_atom_site_label_1
_geom_angle_atom_site_label_2
_geom_angle_atom_site_label_3
_geom_angle
N3 C1 C4 138.28(13)
N3 C1 C2 129.91(13)
C4 C1 C2 91.81(11)
O1 C2 C1 135.89(13)
O1 C2 C3 136.38(13)
C1 C2 C3 87.70(11)
O2 C3 C4 134.79(14)
O2 C3 C2 136.10(14)
C4 C3 C2 89.05(11)
N4 C4 C1 137.80(13)
N4 C4 C3 131.42(13)
C1 C4 C3 90.76(11)
C1 N3 O5 115.42(11)
C1 N3 C5 120.60(11)
O5 N3 C5 113.82(10)
N3 C5 C10 111.64(12)
N3 C5 C6 109.98(12)
C10 C5 C6 112.44(13)
C7 C6 C5 111.27(15)
C8 C7 C6 111.18(15)
C7 C8 C9 110.81(16)
C8 C9 C10 110.85(17)
C5 C10 C9 110.24(14)
C4 N4 C14 124.77(13)
C4 N4 C11 121.38(13)
C14 N4 C11 113.76(13)
N4 C11 C12 110.51(14)
O6 C12 C11 111.51(15)
C13 O6 C12 109.72(14)
O6 C13 C14 111.51(16)
N4 C14 C13 109.52(14)

loop_
_geom_bond_atom_site_label_1
_geom_bond_atom_site_label_2
_geom_bond_distance
C1 N3 1.3325(16)
C1 C4 1.4145(19)
C1 C2 1.4702(19)
C2 O1 1.2137(18)
C2 C3 1.489(2)
C3 O2 1.2315(16)
C3 C4 1.4656(19)
C4 N4 1.326(2)
N3 O5 1.4129(15)
N3 C5 1.4736(18)
C5 C10 1.516(2)
C5 C6 1.5194(18)
C6 C7 1.517(2)
C7 C8 1.507(3)
C8 C9 1.519(3)
C9 C10 1.524(3)
N4 C14 1.462(2)
N4 C11 1.4639(19)
C11 C12 1.492(3)
C12 O6 1.414(2)
O6 C13 1.406(2)
C13 C14 1.494(3)

loop_
_geom_hbond_atom_site_label_D
_geom_hbond_atom_site_label_H
_geom_hbond_atom_site_label_A
_geom_hbond_distance_DH
_geom_hbond_distance_HA
_geom_hbond_distance_DA
_geom_hbond_angle_DHA
_geom_hbond_site_symmetry_A
O5 H5A O2 0.84 1.84 2.6575(14) 165.3 4_566

loop_
_cod_related_entry_id
_cod_related_entry_database
_cod_related_entry_code
1 ChemSpider 9555385
